data_7004869
loop_
_publ_author_name
'Charmant, Jonathan P. H.'
'Fan, Cheng'
'Norman, Nicholas C.'
'Pringle, Paul G.'

_publ_section_title
;
 Synthesis and reactivity of dichloroboryl complexes of platinum(II).
;
_journal_issue 1
_journal_name_full 'Dalton transactions (Cambridge, England : 2003)'
_journal_page_first 114
_journal_page_last 123
_journal_paper_doi 10.1039/b612039n
_journal_year 2007
_chemical_formula_moiety 'C25 H22 B2 Cl6 P2'
_chemical_formula_sum 'C25 H22 B2 Cl6 P2'
_chemical_formula_weight 618.68
_space_group_IT_number 7
_symmetry_cell_setting monoclinic
_symmetry_space_group_name_Hall 'P -2yc'
_symmetry_space_group_name_H-M 'P 1 c 1'
_atom_sites_solution_hydrogens geom
_atom_sites_solution_primary direct
_atom_sites_solution_secondary difmap
_audit_creation_method SHELXL-97
_cell_angle_alpha 90.00
_cell_angle_beta 129.95(2)
_cell_angle_gamma 90.00
_cell_formula_units_Z 2
_cell_length_a 11.066(2)
_cell_length_b 10.003(2)
_cell_length_c 16.371(5)
_cell_measurement_temperature 173(2)
_cell_measurement_theta_max 27.41
_cell_measurement_theta_min 2.51
_cell_volume 1389.2(7)
_computing_cell_refinement 'SMART v5.628 (Bruker-AXS, 1997-2002)'
_computing_data_collection 'SMART v5.628 (Bruker-AXS, 1997-2002)'
_computing_data_reduction
;
SAINT v7.06A (Bruker-AXS, 1997-2003) & SHELXTL v6.14 (Bruker-AXS, 2003)
;
_computing_molecular_graphics 'SHELXTL (Bruker, 2001)'
_computing_publication_material 'SHELXTL (Bruker, 2001)'
_computing_structure_refinement 'SHELXTL (Bruker, 2001)'
_computing_structure_solution 'SHELXTL (Bruker, 2001)'
_diffrn_ambient_temperature 100
_diffrn_detector 'CCD plate'
_diffrn_detector_area_resol_mean 8.366
_diffrn_detector_type 'Bruker-AXS SMART APEX'
_diffrn_measured_fraction_theta_full 1.000
_diffrn_measured_fraction_theta_max 1.000
_diffrn_measurement_details 'frames, 0.3\% width'
_diffrn_measurement_device 'three-circle diffractometer'
_diffrn_measurement_device_type 'Bruker-AXS D8'
_diffrn_measurement_method '\w scans'
_diffrn_measurement_specimen_support 'glass fibre'
_diffrn_radiation_collimation monocap
_diffrn_radiation_monochromator graphite
_diffrn_radiation_probe x-ray
_diffrn_radiation_type 'Mo K\a'
_diffrn_radiation_wavelength 0.71074
_diffrn_reflns_av_R_equivalents 0.0319
_diffrn_reflns_av_sigmaI/netI 0.0433
_diffrn_reflns_limit_h_max 14
_diffrn_reflns_limit_h_min -14
_diffrn_reflns_limit_k_max 12
_diffrn_reflns_limit_k_min -12
_diffrn_reflns_limit_l_max 21
_diffrn_reflns_limit_l_min -21
_diffrn_reflns_number 15704
_diffrn_reflns_theta_full 27.48
_diffrn_reflns_theta_max 27.48
_diffrn_reflns_theta_min 2.04
_diffrn_source 'sealed X-ray tube'
_diffrn_source_current 40
_diffrn_source_power 2
_diffrn_source_target Mo
_diffrn_source_voltage 50
_diffrn_standards_decay_% 0
_exptl_absorpt_coefficient_mu 0.749
_exptl_absorpt_correction_T_max 0.805
_exptl_absorpt_correction_T_min 0.775
_exptl_absorpt_correction_type multi-scan
_exptl_absorpt_process_details 'SADABS v2.10 (Sheldrick, 2003)'
_exptl_crystal_colour colourless
_exptl_crystal_density_diffrn 1.479
_exptl_crystal_density_method 'not measured'
_exptl_crystal_description Block
_exptl_crystal_F_000 628
_exptl_crystal_size_max 0.34
_exptl_crystal_size_mid 0.31
_exptl_crystal_size_min 0.29
_refine_diff_density_max 0.435
_refine_diff_density_min -0.248
_refine_diff_density_rms 0.061
_refine_ls_abs_structure_details 'Flack H D (1983), Acta Cryst. A39, 876-881'
_refine_ls_abs_structure_Flack 0.05(4)
_refine_ls_extinction_method none
_refine_ls_goodness_of_fit_ref 1.054
_refine_ls_hydrogen_treatment constr
_refine_ls_matrix_type full
_refine_ls_number_parameters 316
_refine_ls_number_reflns 6270
_refine_ls_number_restraints 2
_refine_ls_restrained_S_all 1.054
_refine_ls_R_factor_all 0.0304
_refine_ls_R_factor_gt 0.0293
_refine_ls_shift/su_max 0.001
_refine_ls_shift/su_mean 0.000
_refine_ls_structure_factor_coef Fsqd
_refine_ls_weighting_details 'calc w=1/[\s^2^(Fo^2^)+(0.0344P)^2^+0.0000P] where P=(Fo^2^+2Fc^2^)/3'
_refine_ls_weighting_scheme calc
_refine_ls_wR_factor_gt 0.0671
_refine_ls_wR_factor_ref 0.0677
_reflns_number_gt 6082
_reflns_number_total 6270
_reflns_threshold_expression >2\s(I)
_cod_data_source_file b612039n.txt
_cod_data_source_block Cl3BP(Ph)2CH2(Ph)2PBCl3
_cod_depositor_comments
;
The following automatic conversions were performed:
'_symmetry_cell_setting' value 'Monoclinic' changed to 'monoclinic'
according to '/home/saulius/struct/CIF-dictionaries/cif_core.dic'
dictionary named 'cif_core.dic' version 2.4.1 from
2010-06-29.

'_diffrn_radiation_probe' value 'X-ray' changed to 'x-ray'
according to '/home/saulius/struct/CIF-dictionaries/cif_core.dic'
dictionary named 'cif_core.dic' version 2.4.1 from 2010-06-29.

Automatic conversion script
Id: cif_fix_enum 1527 2010-12-29 10:47:43Z saulius 
;
_cod_original_sg_symbol_H-M 'P c'
_cod_database_code 7004869

loop_
_symmetry_equiv_pos_as_xyz
'x, y, z'
'x, -y, z+1/2'

loop_
_atom_site_label
_atom_site_type_symbol
_atom_site_fract_x
_atom_site_fract_y
_atom_site_fract_z
_atom_site_U_iso_or_equiv
_atom_site_adp_type
_atom_site_occupancy
_atom_site_symmetry_multiplicity
_atom_site_calc_flag
_atom_site_refinement_flags
_atom_site_disorder_assembly
_atom_site_disorder_group
Cl1 Cl 0.25256(6) 0.30336(5) 1.04103(4) 0.01973(12) Uani 1 1 d . . .
Cl2 Cl -0.03760(6) 0.34058(6) 0.80729(5) 0.02356(13) Uani 1 1 d . . .
Cl3 Cl 0.13755(7) 0.07253(5) 0.88989(5) 0.02077(12) Uani 1 1 d . . .
Cl4 Cl 0.83298(6) 0.24734(5) 1.20528(4) 0.01780(11) Uani 1 1 d . . .
Cl5 Cl 0.76930(6) -0.01255(5) 1.08628(4) 0.01743(11) Uani 1 1 d . . .
Cl6 Cl 0.99514(6) 0.19372(5) 1.11191(4) 0.01896(11) Uani 1 1 d . . .
P1 P 0.29023(6) 0.32585(5) 0.87217(4) 0.01150(11) Uani 1 1 d . . .
P2 P 0.63734(6) 0.24344(5) 0.95882(4) 0.01143(11) Uani 1 1 d . . .
C1 C 0.3369(2) 0.4981(2) 0.91498(17) 0.0130(4) Uani 1 1 d . . .
C2 C 0.4677(3) 0.5279(2) 1.02034(18) 0.0167(4) Uani 1 1 d . . .
H2 H 0.5374 0.4586 1.0669 0.020 Uiso 1 1 calc R . .
C3 C 0.4960(3) 0.6589(2) 1.0571(2) 0.0211(5) Uani 1 1 d . . .
H3 H 0.5858 0.6792 1.1285 0.025 Uiso 1 1 calc R . .
C4 C 0.3933(3) 0.7597(2) 0.9897(2) 0.0224(5) Uani 1 1 d . . .
H4 H 0.4128 0.8493 1.0146 0.027 Uiso 1 1 calc R . .
C5 C 0.2624(3) 0.7300(2) 0.8861(2) 0.0229(5) Uani 1 1 d . . .
H5 H 0.1918 0.7993 0.8401 0.027 Uiso 1 1 calc R . .
C6 C 0.2331(3) 0.5996(2) 0.84870(18) 0.0187(5) Uani 1 1 d . . .
H6 H 0.1420 0.5798 0.7777 0.022 Uiso 1 1 calc R . .
C7 C 0.2067(3) 0.3042(2) 0.73532(17) 0.0138(4) Uani 1 1 d . . .
C8 C 0.2209(3) 0.3999(2) 0.67954(19) 0.0200(5) Uani 1 1 d . . .
H8 H 0.2677 0.4842 0.7111 0.024 Uiso 1 1 calc R . .
C9 C 0.1664(3) 0.3712(2) 0.57783(19) 0.0242(5) Uani 1 1 d . . .
H9 H 0.1760 0.4362 0.5400 0.029 Uiso 1 1 calc R . .
C10 C 0.0984(3) 0.2490(2) 0.53128(19) 0.0216(5) Uani 1 1 d . . .
H10 H 0.0637 0.2295 0.4624 0.026 Uiso 1 1 calc R . .
C11 C 0.0805(3) 0.1549(2) 0.58474(19) 0.0195(5) Uani 1 1 d . . .
H11 H 0.0323 0.0713 0.5521 0.023 Uiso 1 1 calc R . .
C12 C 0.1331(3) 0.1824(2) 0.68608(19) 0.0176(5) Uani 1 1 d . . .
H12 H 0.1189 0.1183 0.7221 0.021 Uiso 1 1 calc R . .
C13 C 0.4720(2) 0.2301(2) 0.95823(17) 0.0130(4) Uani 1 1 d . . .
H13A H 0.4404 0.1348 0.9445 0.016 Uiso 1 1 calc R . .
H13B H 0.5157 0.2485 1.0321 0.016 Uiso 1 1 calc R . .
C14 C 0.6684(2) 0.4132(2) 0.93813(17) 0.0143(4) Uani 1 1 d . . .
C15 C 0.7575(3) 0.5002(2) 1.02449(19) 0.0186(5) Uani 1 1 d . . .
H15 H 0.8068 0.4692 1.0944 0.022 Uiso 1 1 calc R . .
C16 C 0.7738(3) 0.6324(2) 1.0078(2) 0.0227(5) Uani 1 1 d . . .
H16 H 0.8329 0.6925 1.0663 0.027 Uiso 1 1 calc R . .
C17 C 0.7050(3) 0.6772(2) 0.9069(2) 0.0265(5) Uani 1 1 d . . .
H17 H 0.7160 0.7683 0.8962 0.032 Uiso 1 1 calc R . .
C18 C 0.6202(3) 0.5909(2) 0.8213(2) 0.0270(5) Uani 1 1 d . . .
H18 H 0.5747 0.6223 0.7521 0.032 Uiso 1 1 calc R . .
C19 C 0.6013(3) 0.4584(2) 0.83605(19) 0.0204(5) Uani 1 1 d . . .
H19 H 0.5431 0.3988 0.7772 0.025 Uiso 1 1 calc R . .
C20 C 0.5989(2) 0.1405(2) 0.85440(16) 0.0138(4) Uani 1 1 d . . .
C21 C 0.7049(3) 0.1475(2) 0.83562(19) 0.0204(5) Uani 1 1 d . . .
H21 H 0.7884 0.2107 0.8731 0.025 Uiso 1 1 calc R . .
C22 C 0.6886(3) 0.0624(2) 0.7623(2) 0.0251(5) Uani 1 1 d . . .
H22 H 0.7617 0.0663 0.7501 0.030 Uiso 1 1 calc R . .
C23 C 0.5659(3) -0.0281(2) 0.7071(2) 0.0261(5) Uani 1 1 d . . .
H23 H 0.5538 -0.0855 0.6561 0.031 Uiso 1 1 calc R . .
C24 C 0.4602(3) -0.0360(2) 0.7255(2) 0.0262(5) Uani 1 1 d . . .
H24 H 0.3755 -0.0981 0.6868 0.031 Uiso 1 1 calc R . .
C25 C 0.4783(3) 0.0474(2) 0.80069(19) 0.0202(5) Uani 1 1 d . . .
H25 H 0.4080 0.0404 0.8152 0.024 Uiso 1 1 calc R . .
B1 B 0.1531(3) 0.2561(2) 0.9020(2) 0.0150(5) Uani 1 1 d . . .
B2 B 0.8184(3) 0.1666(2) 1.0976(2) 0.0139(5) Uani 1 1 d . . .

loop_
_atom_site_aniso_label
_atom_site_aniso_U_11
_atom_site_aniso_U_22
_atom_site_aniso_U_33
_atom_site_aniso_U_23
_atom_site_aniso_U_13
_atom_site_aniso_U_12
Cl1 0.0260(3) 0.0192(3) 0.0178(3) 0.0026(2) 0.0158(3) 0.0032(2)
Cl2 0.0139(3) 0.0291(3) 0.0264(3) 0.0107(2) 0.0124(3) 0.0058(2)
Cl3 0.0265(3) 0.0143(2) 0.0269(3) -0.0003(2) 0.0196(3) -0.0034(2)
Cl4 0.0177(3) 0.0224(3) 0.0131(2) -0.00196(19) 0.0098(2) 0.0003(2)
Cl5 0.0209(3) 0.0136(2) 0.0188(3) 0.0028(2) 0.0132(2) 0.00233(19)
Cl6 0.0131(2) 0.0248(3) 0.0189(3) -0.0016(2) 0.0102(2) -0.0005(2)
P1 0.0104(2) 0.0109(2) 0.0119(3) 0.00031(19) 0.0066(2) 0.00013(19)
P2 0.0117(3) 0.0116(2) 0.0116(3) -0.00053(19) 0.0078(2) -0.00020(19)
C1 0.0136(10) 0.0145(9) 0.0123(10) -0.0009(8) 0.0089(9) -0.0005(8)
C2 0.0140(11) 0.0182(10) 0.0153(11) 0.0012(8) 0.0082(10) 0.0026(8)
C3 0.0182(12) 0.0229(11) 0.0171(11) -0.0064(9) 0.0089(10) -0.0019(9)
C4 0.0258(13) 0.0158(11) 0.0255(13) -0.0043(9) 0.0165(12) -0.0020(9)
C5 0.0235(13) 0.0172(11) 0.0221(13) 0.0014(9) 0.0120(11) 0.0050(9)
C6 0.0157(11) 0.0178(11) 0.0142(11) -0.0009(8) 0.0059(10) -0.0001(8)
C7 0.0117(10) 0.0155(10) 0.0121(10) 0.0011(8) 0.0067(9) 0.0018(8)
C8 0.0224(12) 0.0176(10) 0.0212(12) -0.0042(9) 0.0146(11) -0.0078(9)
C9 0.0301(13) 0.0264(12) 0.0187(12) 0.0001(10) 0.0169(11) -0.0078(10)
C10 0.0210(12) 0.0291(13) 0.0152(11) -0.0031(9) 0.0119(11) -0.0014(9)
C11 0.0186(12) 0.0181(11) 0.0178(12) -0.0026(9) 0.0099(10) -0.0023(9)
C12 0.0175(12) 0.0164(11) 0.0197(12) 0.0010(8) 0.0124(11) -0.0014(8)
C13 0.0129(11) 0.0126(9) 0.0145(11) 0.0013(8) 0.0092(10) 0.0011(8)
C14 0.0120(10) 0.0122(9) 0.0190(11) 0.0007(8) 0.0102(10) -0.0005(8)
C15 0.0149(11) 0.0193(11) 0.0183(11) 0.0002(9) 0.0093(10) -0.0008(9)
C16 0.0206(12) 0.0179(11) 0.0255(13) -0.0037(9) 0.0129(12) -0.0050(9)
C17 0.0215(13) 0.0188(11) 0.0317(14) 0.0082(10) 0.0136(12) -0.0008(9)
C18 0.0265(13) 0.0256(12) 0.0216(13) 0.0080(10) 0.0122(12) -0.0009(10)
C19 0.0219(12) 0.0188(10) 0.0176(11) 0.0000(9) 0.0114(11) -0.0018(9)
C20 0.0156(11) 0.0153(10) 0.0107(10) 0.0000(8) 0.0085(9) 0.0020(8)
C21 0.0196(12) 0.0236(11) 0.0209(12) -0.0016(9) 0.0143(11) -0.0005(9)
C22 0.0307(14) 0.0317(13) 0.0211(13) 0.0020(10) 0.0204(12) 0.0066(10)
C23 0.0304(14) 0.0266(13) 0.0158(12) -0.0024(10) 0.0124(11) 0.0088(10)
C24 0.0219(13) 0.0246(12) 0.0225(13) -0.0091(10) 0.0099(11) -0.0009(9)
C25 0.0177(12) 0.0191(11) 0.0222(12) -0.0044(9) 0.0122(11) 0.0001(9)
B1 0.0144(12) 0.0147(11) 0.0175(13) 0.0007(9) 0.0109(11) 0.0008(9)
B2 0.0129(11) 0.0150(11) 0.0140(12) -0.0009(9) 0.0088(11) 0.0001(9)

loop_
_atom_type_symbol
_atom_type_description
_atom_type_scat_dispersion_real
_atom_type_scat_dispersion_imag
_atom_type_scat_source
C C 0.0033 0.0016 'International Tables Vol C Tables 4.2.6.8 and 6.1.1.4'
H H 0.0000 0.0000 'International Tables Vol C Tables 4.2.6.8 and 6.1.1.4'
B B 0.0013 0.0007 'International Tables Vol C Tables 4.2.6.8 and 6.1.1.4'
P P 0.1023 0.0942 'International Tables Vol C Tables 4.2.6.8 and 6.1.1.4'
Cl Cl 0.1484 0.1585 'International Tables Vol C Tables 4.2.6.8 and 6.1.1.4'

loop_
_geom_angle_atom_site_label_1
_geom_angle_atom_site_label_2
_geom_angle_atom_site_label_3
_geom_angle
_geom_angle_site_symmetry_1
_geom_angle_site_symmetry_3
_geom_angle_publ_flag
C7 P1 C1 112.76(10) . . ?
C7 P1 C13 109.16(10) . . ?
C1 P1 C13 107.68(10) . . ?
C7 P1 B1 113.45(11) . . ?
C1 P1 B1 108.15(10) . . ?
C13 P1 B1 105.22(10) . . ?
C20 P2 C14 108.51(10) . . ?
C20 P2 C13 109.15(10) . . ?
C14 P2 C13 112.22(9) . . ?
C20 P2 B2 108.43(10) . . ?
C14 P2 B2 113.93(10) . . ?
C13 P2 B2 104.45(10) . . ?
C6 C1 C2 119.37(19) . . ?
C6 C1 P1 120.50(17) . . ?
C2 C1 P1 119.58(16) . . ?
C3 C2 C1 120.1(2) . . ?
C3 C2 H2 119.9 . . ?
C1 C2 H2 119.9 . . ?
C4 C3 C2 120.0(2) . . ?
C4 C3 H3 120.0 . . ?
C2 C3 H3 120.0 . . ?
C5 C4 C3 119.9(2) . . ?
C5 C4 H4 120.0 . . ?
C3 C4 H4 120.0 . . ?
C4 C5 C6 120.5(2) . . ?
C4 C5 H5 119.7 . . ?
C6 C5 H5 119.7 . . ?
C1 C6 C5 120.1(2) . . ?
C1 C6 H6 120.0 . . ?
C5 C6 H6 120.0 . . ?
C12 C7 C8 119.2(2) . . ?
C12 C7 P1 117.66(16) . . ?
C8 C7 P1 123.02(17) . . ?
C9 C8 C7 119.8(2) . . ?
C9 C8 H8 120.1 . . ?
C7 C8 H8 120.1 . . ?
C10 C9 C8 120.5(2) . . ?
C10 C9 H9 119.7 . . ?
C8 C9 H9 119.7 . . ?
C9 C10 C11 120.2(2) . . ?
C9 C10 H10 119.9 . . ?
C11 C10 H10 119.9 . . ?
C10 C11 C12 120.1(2) . . ?
C10 C11 H11 120.0 . . ?
C12 C11 H11 120.0 . . ?
C11 C12 C7 120.2(2) . . ?
C11 C12 H12 119.9 . . ?
C7 C12 H12 119.9 . . ?
P1 C13 P2 124.78(12) . . ?
P1 C13 H13A 106.1 . . ?
P2 C13 H13A 106.1 . . ?
P1 C13 H13B 106.1 . . ?
P2 C13 H13B 106.1 . . ?
H13A C13 H13B 106.3 . . ?
C15 C14 C19 119.83(19) . . ?
C15 C14 P2 119.54(17) . . ?
C19 C14 P2 120.61(16) . . ?
C16 C15 C14 119.6(2) . . ?
C16 C15 H15 120.2 . . ?
C14 C15 H15 120.2 . . ?
C17 C16 C15 120.4(2) . . ?
C17 C16 H16 119.8 . . ?
C15 C16 H16 119.8 . . ?
C16 C17 C18 120.5(2) . . ?
C16 C17 H17 119.8 . . ?
C18 C17 H17 119.8 . . ?
C17 C18 C19 120.1(2) . . ?
C17 C18 H18 119.9 . . ?
C19 C18 H18 119.9 . . ?
C18 C19 C14 119.6(2) . . ?
C18 C19 H19 120.2 . . ?
C14 C19 H19 120.2 . . ?
C25 C20 C21 119.9(2) . . ?
C25 C20 P2 122.22(17) . . ?
C21 C20 P2 117.55(17) . . ?
C22 C21 C20 120.0(2) . . ?
C22 C21 H21 120.0 . . ?
C20 C21 H21 120.0 . . ?
C23 C22 C21 119.8(2) . . ?
C23 C22 H22 120.1 . . ?
C21 C22 H22 120.1 . . ?
C22 C23 C24 120.6(2) . . ?
C22 C23 H23 119.7 . . ?
C24 C23 H23 119.7 . . ?
C23 C24 C25 119.8(2) . . ?
C23 C24 H24 120.1 . . ?
C25 C24 H24 120.1 . . ?
C20 C25 C24 119.9(2) . . ?
C20 C25 H25 120.1 . . ?
C24 C25 H25 120.1 . . ?
Cl2 B1 Cl3 113.01(13) . . ?
Cl2 B1 Cl1 112.08(13) . . ?
Cl3 B1 Cl1 109.21(13) . . ?
Cl2 B1 P1 105.94(12) . . ?
Cl3 B1 P1 110.80(12) . . ?
Cl1 B1 P1 105.50(12) . . ?
Cl6 B2 Cl5 112.15(12) . . ?
Cl6 B2 Cl4 112.35(13) . . ?
Cl5 B2 Cl4 111.06(13) . . ?
Cl6 B2 P2 107.43(12) . . ?
Cl5 B2 P2 104.23(12) . . ?
Cl4 B2 P2 109.20(12) . . ?

loop_
_geom_bond_atom_site_label_1
_geom_bond_atom_site_label_2
_geom_bond_distance
_geom_bond_site_symmetry_2
_geom_bond_publ_flag
Cl1 B1 1.844(3) . ?
Cl2 B1 1.835(3) . ?
Cl3 B1 1.843(2) . ?
Cl4 B2 1.850(3) . ?
Cl5 B2 1.847(2) . ?
Cl6 B2 1.835(3) . ?
P1 C7 1.806(2) . ?
P1 C1 1.806(2) . ?
P1 C13 1.819(2) . ?
P1 B1 1.995(3) . ?
P2 C20 1.797(2) . ?
P2 C14 1.807(2) . ?
P2 C13 1.829(2) . ?
P2 B2 1.980(3) . ?
C1 C6 1.388(3) . ?
C1 C2 1.397(3) . ?
C2 C3 1.391(3) . ?
C2 H2 0.9500 . ?
C3 C4 1.384(3) . ?
C3 H3 0.9500 . ?
C4 C5 1.381(4) . ?
C4 H4 0.9500 . ?
C5 C6 1.388(3) . ?
C5 H5 0.9500 . ?
C6 H6 0.9500 . ?
C7 C12 1.398(3) . ?
C7 C8 1.400(3) . ?
C8 C9 1.389(3) . ?
C8 H8 0.9500 . ?
C9 C10 1.380(3) . ?
C9 H9 0.9500 . ?
C10 C11 1.383(3) . ?
C10 H10 0.9500 . ?
C11 C12 1.388(3) . ?
C11 H11 0.9500 . ?
C12 H12 0.9500 . ?
C13 H13A 0.9900 . ?
C13 H13B 0.9900 . ?
C14 C15 1.392(3) . ?
C14 C19 1.398(3) . ?
C15 C16 1.386(3) . ?
C15 H15 0.9500 . ?
C16 C17 1.375(4) . ?
C16 H16 0.9500 . ?
C17 C18 1.379(4) . ?
C17 H17 0.9500 . ?
C18 C19 1.387(3) . ?
C18 H18 0.9500 . ?
C19 H19 0.9500 . ?
C20 C25 1.383(3) . ?
C20 C21 1.392(3) . ?
C21 C22 1.386(3) . ?
C21 H21 0.9500 . ?
C22 C23 1.380(4) . ?
C22 H22 0.9500 . ?
C23 C24 1.384(4) . ?
C23 H23 0.9500 . ?
C24 C25 1.391(3) . ?
C24 H24 0.9500 . ?
C25 H25 0.9500 . ?

loop_
_cod_related_entry_id
_cod_related_entry_database
_cod_related_entry_code
1 ChemSpider 21144139
